data_2228814
loop_
_publ_author_name
'Li, Jian'

_publ_section_title
;
 Benzothiazol-2-amine--3-methoxycarbonyl-7-oxabicyclo[2.2.1]hept-5-ene-2-carboxylic
 acid (1/1)
;
_journal_coeditor_code LH5186
_journal_issue 1
_journal_name_full 'Acta Crystallographica Section E'
_journal_page_first o199
_journal_paper_doi 10.1107/S1600536810052542
_journal_volume 67
_journal_year 2011
_chemical_formula_iupac 'C7 H6 N2 S, C9 H10 O5'
_chemical_formula_moiety 'C7 H6 N2 S, C9 H10 O5'
_chemical_formula_sum 'C16 H16 N2 O5 S'
_chemical_formula_weight 348.37
_chemical_name_systematic
;
Benzothiazol-2-amine--3-methoxycarbonyl-7-oxabicyclo[2.2.1]hept-5-ene-2-
carboxylic acid (1/1)
;
_space_group_IT_number 14
_symmetry_cell_setting monoclinic
_symmetry_space_group_name_Hall '-P 2yn'
_symmetry_space_group_name_H-M 'P 1 21/n 1'
_atom_sites_solution_hydrogens geom
_atom_sites_solution_primary direct
_atom_sites_solution_secondary difmap
_audit_creation_method SHELXL-97
_cell_angle_alpha 90.00
_cell_angle_beta 93.6460(10)
_cell_angle_gamma 90.00
_cell_formula_units_Z 4
_cell_length_a 10.2737(10)
_cell_length_b 10.4325(11)
_cell_length_c 15.0308(17)
_cell_measurement_reflns_used 1736
_cell_measurement_temperature 298(2)
_cell_measurement_theta_max 22.171
_cell_measurement_theta_min 2.334
_cell_volume 1607.7(3)
_computing_cell_refinement 'SAINT (Bruker, 1997)'
_computing_data_collection 'SMART (Bruker, 1997)'
_computing_data_reduction 'SAINT (Bruker, 1997)'
_computing_molecular_graphics 'SHELXTL (Sheldrick, 2008) and PLATON (Spek, 2009)'
_computing_publication_material 'SHELXTL (Sheldrick, 2008)'
_computing_structure_refinement 'SHELXL97 (Sheldrick, 2008)'
_computing_structure_solution 'SHELXS97 (Sheldrick, 2008)'
_diffrn_ambient_temperature 298(2)
_diffrn_measured_fraction_theta_full 1.000
_diffrn_measured_fraction_theta_max 1.000
_diffrn_measurement_device_type 'Bruker SMART CCD'
_diffrn_measurement_method '\f and \w'
_diffrn_radiation_monochromator graphite
_diffrn_radiation_source 'fine-focus sealed tube'
_diffrn_radiation_type MoK\a
_diffrn_radiation_wavelength 0.71073
_diffrn_reflns_av_R_equivalents 0.0444
_diffrn_reflns_av_sigmaI/netI 0.0560
_diffrn_reflns_limit_h_max 12
_diffrn_reflns_limit_h_min -12
_diffrn_reflns_limit_k_max 11
_diffrn_reflns_limit_k_min -12
_diffrn_reflns_limit_l_max 15
_diffrn_reflns_limit_l_min -17
_diffrn_reflns_number 7888
_diffrn_reflns_theta_full 25.02
_diffrn_reflns_theta_max 25.02
_diffrn_reflns_theta_min 2.33
_exptl_absorpt_coefficient_mu 0.231
_exptl_absorpt_correction_T_max 0.9236
_exptl_absorpt_correction_T_min 0.9053
_exptl_absorpt_correction_type multi-scan
_exptl_absorpt_process_details '(SADABS; Bruker, 1997)'
_exptl_crystal_colour 'light yellow'
_exptl_crystal_density_diffrn 1.439
_exptl_crystal_density_method 'not measured'
_exptl_crystal_description block
_exptl_crystal_F_000 728
_exptl_crystal_size_max 0.44
_exptl_crystal_size_mid 0.42
_exptl_crystal_size_min 0.35
_refine_diff_density_max 0.204
_refine_diff_density_min -0.278
_refine_ls_extinction_method none
_refine_ls_goodness_of_fit_ref 1.033
_refine_ls_hydrogen_treatment constr
_refine_ls_matrix_type full
_refine_ls_number_parameters 218
_refine_ls_number_reflns 2849
_refine_ls_number_restraints 0
_refine_ls_restrained_S_all 1.033
_refine_ls_R_factor_all 0.0942
_refine_ls_R_factor_gt 0.0457
_refine_ls_shift/su_max 0.000
_refine_ls_shift/su_mean 0.000
_refine_ls_structure_factor_coef Fsqd
_refine_ls_weighting_details 'calc w=1/[\s^2^(Fo^2^)+(0.0403P)^2^+0.9023P] where P=(Fo^2^+2Fc^2^)/3'
_refine_ls_weighting_scheme calc
_refine_ls_wR_factor_gt 0.0954
_refine_ls_wR_factor_ref 0.1226
_reflns_number_gt 1679
_reflns_number_total 2849
_reflns_threshold_expression I>2\s(I)
_cod_data_source_file lh5186.cif
_cod_data_source_block I
_cod_original_sg_symbol_H-M 'P 21/n'
_cod_database_code 2228814
_cod_database_fobs_code 2228814

loop_
_symmetry_equiv_pos_as_xyz
'x, y, z'
'-x+1/2, y+1/2, -z+1/2'
'-x, -y, -z'
'x-1/2, -y-1/2, z-1/2'

loop_
_atom_site_type_symbol
_atom_site_label
_atom_site_fract_x
_atom_site_fract_y
_atom_site_fract_z
_atom_site_U_iso_or_equiv
_atom_site_adp_type
_atom_site_calc_flag
_atom_site_refinement_flags
_atom_site_occupancy
_atom_site_disorder_assembly
_atom_site_disorder_group
N N1 0.4153(2) 0.6895(2) 0.77925(16) 0.0453(7) Uani d . 1 . .
N N2 0.5207(3) 0.5250(3) 0.85991(17) 0.0582(8) Uani d . 1 . .
H H2A 0.5263 0.5700 0.9079 0.070 Uiso calc R 1 . .
H H2B 0.5514 0.4483 0.8601 0.070 Uiso calc R 1 . .
O O1 0.3673(2) 0.2580(2) 0.52228(13) 0.0535(6) Uani d . 1 . .
O O2 0.3477(3) 0.1157(3) 0.41181(16) 0.0818(9) Uani d . 1 . .
O O3 0.0688(2) 0.1771(2) 0.49890(13) 0.0617(7) Uani d . 1 . .
O O4 0.0927(2) 0.3513(2) 0.58303(13) 0.0582(6) Uani d . 1 . .
H H4 0.0728 0.3016 0.6222 0.087 Uiso calc R 1 . .
O O5 0.0846(2) 0.2395(2) 0.30892(13) 0.0513(6) Uani d . 1 . .
S S1 0.45412(9) 0.48354(8) 0.68714(6) 0.0561(3) Uani d . 1 . .
C C1 0.3281(3) 0.2196(3) 0.4405(2) 0.0465(8) Uani d . 1 . .
C C2 0.0935(3) 0.2904(3) 0.5075(2) 0.0420(8) Uani d . 1 . .
C C3 0.2594(3) 0.3276(3) 0.39140(18) 0.0389(7) Uani d . 1 . .
H H3 0.3188 0.4010 0.3896 0.047 Uiso calc R 1 . .
C C4 0.1297(3) 0.3720(3) 0.43033(18) 0.0393(7) Uani d . 1 . .
H H4A 0.1347 0.4625 0.4476 0.047 Uiso calc R 1 . .
C C5 0.0336(3) 0.3534(3) 0.3470(2) 0.0471(8) Uani d . 1 . .
H H5 -0.0588 0.3494 0.3594 0.057 Uiso calc R 1 . .
C C6 0.0675(3) 0.4538(3) 0.2804(2) 0.0525(9) Uani d . 1 . .
H H6 0.0209 0.5280 0.2656 0.063 Uiso calc R 1 . .
C C7 0.1755(3) 0.4154(3) 0.2479(2) 0.0510(9) Uani d . 1 . .
H H7 0.2214 0.4562 0.2046 0.061 Uiso calc R 1 . .
C C8 0.2104(3) 0.2917(3) 0.29452(19) 0.0477(8) Uani d . 1 . .
H H8 0.2683 0.2352 0.2631 0.057 Uiso calc R 1 . .
C C9 0.4275(4) 0.1628(3) 0.5812(2) 0.0713(11) Uani d . 1 . .
H H9A 0.3621 0.1046 0.5998 0.107 Uiso calc R 1 . .
H H9B 0.4689 0.2043 0.6325 0.107 Uiso calc R 1 . .
H H9C 0.4915 0.1162 0.5504 0.107 Uiso calc R 1 . .
C C10 0.4647(3) 0.5736(3) 0.7857(2) 0.0460(8) Uani d . 1 . .
C C11 0.3640(3) 0.7130(3) 0.6929(2) 0.0446(8) Uani d . 1 . .
C C12 0.3787(3) 0.6131(3) 0.6332(2) 0.0470(8) Uani d . 1 . .
C C13 0.3350(3) 0.6251(4) 0.5446(2) 0.0638(10) Uani d . 1 . .
H H13 0.3454 0.5582 0.5048 0.077 Uiso calc R 1 . .
C C14 0.2767(4) 0.7362(4) 0.5167(2) 0.0722(12) Uani d . 1 . .
H H14 0.2479 0.7453 0.4571 0.087 Uiso calc R 1 . .
C C15 0.2594(3) 0.8357(4) 0.5750(2) 0.0652(10) Uani d . 1 . .
H H15 0.2179 0.9102 0.5544 0.078 Uiso calc R 1 . .
C C16 0.3029(3) 0.8262(3) 0.6639(2) 0.0547(9) Uani d . 1 . .
H H16 0.2917 0.8936 0.7032 0.066 Uiso calc R 1 . .

loop_
_atom_site_aniso_label
_atom_site_aniso_U_11
_atom_site_aniso_U_22
_atom_site_aniso_U_33
_atom_site_aniso_U_12
_atom_site_aniso_U_13
_atom_site_aniso_U_23
N1 0.0546(16) 0.0395(17) 0.0419(16) 0.0030(13) 0.0026(13) -0.0020(12)
N2 0.085(2) 0.0442(18) 0.0454(17) 0.0167(16) 0.0036(15) -0.0005(14)
O1 0.0663(15) 0.0479(15) 0.0437(13) 0.0040(11) -0.0162(11) -0.0004(11)
O2 0.122(2) 0.0556(17) 0.0649(17) 0.0284(16) -0.0192(15) -0.0140(14)
O3 0.0928(18) 0.0521(16) 0.0407(13) -0.0243(14) 0.0078(12) -0.0001(11)
O4 0.0928(18) 0.0474(14) 0.0354(13) -0.0022(13) 0.0114(12) -0.0016(11)
O5 0.0674(15) 0.0475(14) 0.0376(12) -0.0173(12) -0.0078(11) 0.0021(11)
S1 0.0723(6) 0.0454(6) 0.0512(5) -0.0042(5) 0.0095(4) -0.0105(4)
C1 0.049(2) 0.049(2) 0.0406(19) -0.0010(17) -0.0008(15) 0.0009(17)
C2 0.0448(18) 0.045(2) 0.0358(19) -0.0019(16) 0.0019(14) 0.0015(16)
C3 0.0438(18) 0.0360(18) 0.0364(17) -0.0060(14) -0.0007(14) -0.0001(14)
C4 0.0461(18) 0.0365(18) 0.0349(16) -0.0033(15) -0.0011(14) -0.0007(14)
C5 0.0470(19) 0.051(2) 0.0426(19) -0.0059(16) -0.0058(15) 0.0068(17)
C6 0.060(2) 0.051(2) 0.0444(19) -0.0001(18) -0.0153(17) 0.0096(17)
C7 0.068(2) 0.050(2) 0.0335(18) -0.0141(19) -0.0058(17) 0.0080(16)
C8 0.061(2) 0.049(2) 0.0333(17) -0.0028(17) 0.0037(15) 0.0004(15)
C9 0.085(3) 0.065(3) 0.060(2) 0.011(2) -0.021(2) 0.015(2)
C10 0.0497(19) 0.044(2) 0.0450(19) -0.0030(16) 0.0108(15) -0.0010(16)
C11 0.0409(18) 0.047(2) 0.0455(19) -0.0080(16) 0.0020(15) 0.0001(16)
C12 0.0486(19) 0.052(2) 0.0399(19) -0.0135(16) 0.0028(15) -0.0056(16)
C13 0.069(2) 0.071(3) 0.051(2) -0.018(2) -0.0037(19) -0.014(2)
C14 0.071(3) 0.093(3) 0.050(2) -0.018(2) -0.0163(19) 0.005(2)
C15 0.056(2) 0.073(3) 0.065(3) -0.007(2) -0.0136(19) 0.013(2)
C16 0.054(2) 0.053(2) 0.056(2) -0.0020(18) -0.0012(17) 0.0009(18)

loop_
_atom_type_symbol
_atom_type_description
_atom_type_scat_dispersion_real
_atom_type_scat_dispersion_imag
_atom_type_scat_source
C C 0.0033 0.0016 'International Tables Vol C Tables 4.2.6.8 and 6.1.1.4'
H H 0.0000 0.0000 'International Tables Vol C Tables 4.2.6.8 and 6.1.1.4'
O O 0.0106 0.0060 'International Tables Vol C Tables 4.2.6.8 and 6.1.1.4'
N N 0.0061 0.0033 'International Tables Vol C Tables 4.2.6.8 and 6.1.1.4'
S S 0.1246 0.1234 'International Tables Vol C Tables 4.2.6.8 and 6.1.1.4'

loop_
_geom_angle_atom_site_label_1
_geom_angle_atom_site_label_2
_geom_angle_atom_site_label_3
_geom_angle_site_symmetry_1
_geom_angle_site_symmetry_3
_geom_angle
_geom_angle_publ_flag
C10 N1 C11 . . 110.7(3) ?
C10 N2 H2A . . 120.0 ?
C10 N2 H2B . . 120.0 ?
H2A N2 H2B . . 120.0 ?
C1 O1 C9 . . 116.9(3) ?
C2 O4 H4 . . 109.5 ?
C8 O5 C5 . . 95.9(2) ?
C12 S1 C10 . . 88.80(16) ?
O2 C1 O1 . . 124.2(3) ?
O2 C1 C3 . . 126.3(3) ?
O1 C1 C3 . . 109.5(3) ?
O3 C2 O4 . . 123.7(3) ?
O3 C2 C4 . . 121.9(3) ?
O4 C2 C4 . . 114.3(3) ?
C1 C3 C8 . . 113.2(3) ?
C1 C3 C4 . . 115.1(2) ?
C8 C3 C4 . . 100.9(2) ?
C1 C3 H3 . . 109.1 ?
C8 C3 H3 . . 109.1 ?
C4 C3 H3 . . 109.1 ?
C2 C4 C5 . . 112.0(2) ?
C2 C4 C3 . . 112.4(2) ?
C5 C4 C3 . . 100.0(2) ?
C2 C4 H4A . . 110.7 ?
C5 C4 H4A . . 110.7 ?
C3 C4 H4A . . 110.7 ?
O5 C5 C6 . . 101.9(3) ?
O5 C5 C4 . . 101.3(2) ?
C6 C5 C4 . . 106.6(2) ?
O5 C5 H5 . . 115.1 ?
C6 C5 H5 . . 115.1 ?
C4 C5 H5 . . 115.1 ?
C7 C6 C5 . . 105.9(3) ?
C7 C6 H6 . . 127.0 ?
C5 C6 H6 . . 127.0 ?
C6 C7 C8 . . 105.8(3) ?
C6 C7 H7 . . 127.1 ?
C8 C7 H7 . . 127.1 ?
O5 C8 C7 . . 101.9(3) ?
O5 C8 C3 . . 101.0(2) ?
C7 C8 C3 . . 106.5(3) ?
O5 C8 H8 . . 115.2 ?
C7 C8 H8 . . 115.2 ?
C3 C8 H8 . . 115.2 ?
O1 C9 H9A . . 109.5 ?
O1 C9 H9B . . 109.5 ?
H9A C9 H9B . . 109.5 ?
O1 C9 H9C . . 109.5 ?
H9A C9 H9C . . 109.5 ?
H9B C9 H9C . . 109.5 ?
N1 C10 N2 . . 124.2(3) ?
N1 C10 S1 . . 115.4(2) ?
N2 C10 S1 . . 120.5(3) ?
C12 C11 N1 . . 114.8(3) ?
C12 C11 C16 . . 119.9(3) ?
N1 C11 C16 . . 125.3(3) ?
C13 C12 C11 . . 120.8(3) ?
C13 C12 S1 . . 128.9(3) ?
C11 C12 S1 . . 110.3(2) ?
C14 C13 C12 . . 118.9(4) ?
C14 C13 H13 . . 120.5 ?
C12 C13 H13 . . 120.5 ?
C13 C14 C15 . . 121.2(3) ?
C13 C14 H14 . . 119.4 ?
C15 C14 H14 . . 119.4 ?
C14 C15 C16 . . 120.9(4) ?
C14 C15 H15 . . 119.5 ?
C16 C15 H15 . . 119.5 ?
C15 C16 C11 . . 118.2(3) ?
C15 C16 H16 . . 120.9 ?
C11 C16 H16 . . 120.9 ?

loop_
_geom_bond_atom_site_label_1
_geom_bond_atom_site_label_2
_geom_bond_site_symmetry_2
_geom_bond_distance
_geom_bond_publ_flag
N1 C10 . 1.312(4) ?
N1 C11 . 1.391(4) ?
N2 C10 . 1.323(4) ?
N2 H2A . 0.8600 ?
N2 H2B . 0.8600 ?
O1 C1 . 1.330(3) ?
O1 C9 . 1.443(3) ?
O2 C1 . 1.188(4) ?
O3 C2 . 1.214(4) ?
O4 C2 . 1.302(3) ?
O4 H4 . 0.8200 ?
O5 C8 . 1.432(4) ?
O5 C5 . 1.432(4) ?
S1 C12 . 1.733(3) ?
S1 C10 . 1.752(3) ?
C1 C3 . 1.499(4) ?
C2 C4 . 1.504(4) ?
C3 C8 . 1.556(4) ?
C3 C4 . 1.560(4) ?
C3 H3 . 0.9800 ?
C4 C5 . 1.557(4) ?
C4 H4A . 0.9800 ?
C5 C6 . 1.504(4) ?
C5 H5 . 0.9800 ?
C6 C7 . 1.304(4) ?
C6 H6 . 0.9300 ?
C7 C8 . 1.501(4) ?
C7 H7 . 0.9300 ?
C8 H8 . 0.9800 ?
C9 H9A . 0.9600 ?
C9 H9B . 0.9600 ?
C9 H9C . 0.9600 ?
C11 C12 . 1.390(4) ?
C11 C16 . 1.395(4) ?
C12 C13 . 1.384(4) ?
C13 C14 . 1.359(5) ?
C13 H13 . 0.9300 ?
C14 C15 . 1.377(5) ?
C14 H14 . 0.9300 ?
C15 C16 . 1.385(4) ?
C15 H15 . 0.9300 ?
C16 H16 . 0.9300 ?

loop_
_geom_hbond_atom_site_label_D
_geom_hbond_atom_site_label_H
_geom_hbond_atom_site_label_A
_geom_hbond_site_symmetry_A
_geom_hbond_distance_DH
_geom_hbond_distance_HA
_geom_hbond_distance_DA
_geom_hbond_angle_DHA
N2 H2A O3 2_556 0.86 2.08 2.849(3) 148
N2 H2B O3 4_666 0.86 2.46 2.987(4) 120
N2 H2B O5 4_666 0.86 2.14 2.949(4) 157
O4 H4 N1 2_546 0.82 1.89 2.676(3) 162

loop_
_geom_torsion_atom_site_label_1
_geom_torsion_atom_site_label_2
_geom_torsion_atom_site_label_3
_geom_torsion_atom_site_label_4
_geom_torsion_site_symmetry_1
_geom_torsion_site_symmetry_2
_geom_torsion_site_symmetry_3
_geom_torsion_site_symmetry_4
_geom_torsion
_geom_torsion_publ_flag
C9 O1 C1 O2 . . . . -5.4(5) ?
C9 O1 C1 C3 . . . . 175.8(3) ?
O2 C1 C3 C8 . . . . 1.0(5) ?
O1 C1 C3 C8 . . . . 179.7(2) ?
O2 C1 C3 C4 . . . . 116.3(4) ?
O1 C1 C3 C4 . . . . -64.9(3) ?
O3 C2 C4 C5 . . . . 48.4(4) ?
O4 C2 C4 C5 . . . . -132.4(3) ?
O3 C2 C4 C3 . . . . -63.3(4) ?
O4 C2 C4 C3 . . . . 115.9(3) ?
C1 C3 C4 C2 . . . . -3.9(3) ?
C8 C3 C4 C2 . . . . 118.4(3) ?
C1 C3 C4 C5 . . . . -122.8(3) ?
C8 C3 C4 C5 . . . . -0.6(3) ?
C8 O5 C5 C6 . . . . 49.2(2) ?
C8 O5 C5 C4 . . . . -60.7(2) ?
C2 C4 C5 O5 . . . . -82.4(3) ?
C3 C4 C5 O5 . . . . 36.8(3) ?
C2 C4 C5 C6 . . . . 171.4(3) ?
C3 C4 C5 C6 . . . . -69.4(3) ?
O5 C5 C6 C7 . . . . -31.4(3) ?
C4 C5 C6 C7 . . . . 74.3(3) ?
C5 C6 C7 C8 . . . . -0.6(3) ?
C5 O5 C8 C7 . . . . -49.7(3) ?
C5 O5 C8 C3 . . . . 60.0(2) ?
C6 C7 C8 O5 . . . . 32.5(3) ?
C6 C7 C8 C3 . . . . -73.0(3) ?
C1 C3 C8 O5 . . . . 87.8(3) ?
C4 C3 C8 O5 . . . . -35.8(3) ?
C1 C3 C8 C7 . . . . -166.1(3) ?
C4 C3 C8 C7 . . . . 70.3(3) ?
C11 N1 C10 N2 . . . . 179.8(3) ?
C11 N1 C10 S1 . . . . 0.4(3) ?
C12 S1 C10 N1 . . . . 0.6(2) ?
C12 S1 C10 N2 . . . . -178.8(3) ?
C10 N1 C11 C12 . . . . -1.6(4) ?
C10 N1 C11 C16 . . . . 179.2(3) ?
N1 C11 C12 C13 . . . . -178.4(3) ?
C16 C11 C12 C13 . . . . 0.9(5) ?
N1 C11 C12 S1 . . . . 2.1(3) ?
C16 C11 C12 S1 . . . . -178.7(2) ?
C10 S1 C12 C13 . . . . 179.0(3) ?
C10 S1 C12 C11 . . . . -1.5(2) ?
C11 C12 C13 C14 . . . . -0.3(5) ?
S1 C12 C13 C14 . . . . 179.2(3) ?
C12 C13 C14 C15 . . . . -0.7(6) ?
C13 C14 C15 C16 . . . . 1.0(6) ?
C14 C15 C16 C11 . . . . -0.4(5) ?
C12 C11 C16 C15 . . . . -0.5(5) ?
N1 C11 C16 C15 . . . . 178.6(3) ?
